data_2230433
loop_
_publ_author_name
'Li, Haiyun'
'Wang, Guannan'
'Xiao, Xunwen'

_publ_section_title
;
 4-(2-Cyanoethylsulfanyl)-5'-(pyridin-4-yl)tetrathiafulvalene
;
_journal_coeditor_code NG5167
_journal_issue 6
_journal_name_full 'Acta Crystallographica Section E'
_journal_page_first o1467
_journal_paper_doi 10.1107/S1600536811018800
_journal_volume 67
_journal_year 2011
_chemical_formula_iupac 'C14 H10 N2 S5'
_chemical_formula_moiety 'C14 H10 N2 S5'
_chemical_formula_sum 'C14 H10 N2 S5'
_chemical_formula_weight 366.54
_chemical_name_common
;
4-(2-Cyanoethylsulfanyl)-5'-(pyridin-4-yl)tetrathiafulvalene
;
_chemical_name_systematic
;
3-({2-[4-(pyridin-4-yl)-2<i>H</i>-1,3-dithiol-2-ylidene]-2<i>H</i>-1,3-dithiol-
4-yl}sulfanyl)propanenitrile
;
_space_group_IT_number 14
_symmetry_cell_setting monoclinic
_symmetry_space_group_name_Hall '-P 2ybc'
_symmetry_space_group_name_H-M 'P 1 21/c 1'
_atom_sites_solution_hydrogens geom
_atom_sites_solution_primary direct
_atom_sites_solution_secondary difmap
_audit_creation_method SHELXL-97
_cell_angle_alpha 90.00
_cell_angle_beta 94.775(4)
_cell_angle_gamma 90.00
_cell_formula_units_Z 4
_cell_length_a 14.6231(18)
_cell_length_b 10.7197(12)
_cell_length_c 9.9211(12)
_cell_measurement_reflns_used 5787
_cell_measurement_temperature 223(2)
_cell_measurement_theta_max 27.5
_cell_measurement_theta_min 3.1
_cell_volume 1549.8(3)
_computing_cell_refinement 'CrystalClear (Rigaku, 2005)'
_computing_data_collection 'CrystalClear (Rigaku, 2005)'
_computing_data_reduction 'CrystalStructure (Rigaku, 2005)'
_computing_molecular_graphics 'ORTEP-3 (Farrugia, 1997)'
_computing_publication_material 'SHELXTL (Sheldrick, 2008)'
_computing_structure_refinement 'SHELXL97 (Sheldrick, 2008)'
_computing_structure_solution 'SHELXS97 (Sheldrick, 2008)'
_diffrn_ambient_temperature 223(2)
_diffrn_detector_area_resol_mean 14.63
_diffrn_measured_fraction_theta_full 0.997
_diffrn_measured_fraction_theta_max 0.997
_diffrn_measurement_device_type 'Rigaku Saturn'
_diffrn_measurement_method \w
_diffrn_radiation_monochromator graphite
_diffrn_radiation_source 'fine-focus sealed tube'
_diffrn_radiation_type MoK\a
_diffrn_radiation_wavelength 0.71075
_diffrn_reflns_av_R_equivalents 0.0429
_diffrn_reflns_av_sigmaI/netI 0.0540
_diffrn_reflns_limit_h_max 16
_diffrn_reflns_limit_h_min -17
_diffrn_reflns_limit_k_max 12
_diffrn_reflns_limit_k_min -12
_diffrn_reflns_limit_l_max 9
_diffrn_reflns_limit_l_min -12
_diffrn_reflns_number 7658
_diffrn_reflns_theta_full 25.50
_diffrn_reflns_theta_max 25.50
_diffrn_reflns_theta_min 3.05
_exptl_absorpt_coefficient_mu 0.740
_exptl_absorpt_correction_T_max 0.856
_exptl_absorpt_correction_T_min 0.613
_exptl_absorpt_correction_type multi-scan
_exptl_absorpt_process_details '(REQAB; Jacobson, 1998)'
_exptl_crystal_colour red
_exptl_crystal_density_diffrn 1.571
_exptl_crystal_density_method 'not measured'
_exptl_crystal_description block
_exptl_crystal_F_000 752
_exptl_crystal_size_max 0.50
_exptl_crystal_size_mid 0.20
_exptl_crystal_size_min 0.20
_refine_diff_density_max 0.507
_refine_diff_density_min -0.315
_refine_ls_extinction_method none
_refine_ls_goodness_of_fit_ref 1.109
_refine_ls_hydrogen_treatment constr
_refine_ls_matrix_type full
_refine_ls_number_parameters 191
_refine_ls_number_reflns 2869
_refine_ls_number_restraints 0
_refine_ls_restrained_S_all 1.109
_refine_ls_R_factor_all 0.0853
_refine_ls_R_factor_gt 0.0609
_refine_ls_shift/su_max 0.000
_refine_ls_shift/su_mean 0.000
_refine_ls_structure_factor_coef Fsqd
_refine_ls_weighting_details 'calc w=1/[\s^2^(Fo^2^)+(0.0484P)^2^+1.3388P] where P=(Fo^2^+2Fc^2^)/3'
_refine_ls_weighting_scheme calc
_refine_ls_wR_factor_gt 0.1153
_refine_ls_wR_factor_ref 0.1259
_reflns_number_gt 2268
_reflns_number_total 2869
_reflns_threshold_expression I>2\s(I)
_cod_data_source_file ng5167.cif
_cod_data_source_block I
_cod_original_sg_symbol_H-M 'P 21/c'
_cod_database_code 2230433
_cod_database_fobs_code 2230433

loop_
_symmetry_equiv_pos_as_xyz
'x, y, z'
'-x, y+1/2, -z+1/2'
'-x, -y, -z'
'x, -y-1/2, z-1/2'

loop_
_atom_site_type_symbol
_atom_site_label
_atom_site_fract_x
_atom_site_fract_y
_atom_site_fract_z
_atom_site_U_iso_or_equiv
_atom_site_adp_type
_atom_site_calc_flag
_atom_site_refinement_flags
_atom_site_occupancy
_atom_site_symmetry_multiplicity
_atom_site_disorder_assembly
_atom_site_disorder_group
S S1 0.45140(7) 0.17432(9) 0.11234(11) 0.0324(3) Uani d . 1 1 . .
S S2 0.57042(7) -0.02950(10) 0.22543(11) 0.0362(3) Uani d . 1 1 . .
S S3 0.61033(7) 0.25532(10) -0.08148(12) 0.0377(3) Uani d . 1 1 . .
S S4 0.72869(7) 0.05022(10) 0.03146(11) 0.0361(3) Uani d . 1 1 . .
S S5 0.87437(8) 0.10167(11) -0.16139(12) 0.0438(3) Uani d . 1 1 . .
N N1 0.1558(3) 0.1902(4) 0.3981(5) 0.0555(11) Uani d . 1 1 . .
N N2 0.9396(3) 0.4512(4) -0.1998(5) 0.0619(12) Uani d . 1 1 . .
C C1 0.1881(3) 0.2455(5) 0.2923(6) 0.0601(14) Uani d . 1 1 . .
H H1 0.1532 0.3107 0.2508 0.072 Uiso calc R 1 1 . .
C C2 0.2690(3) 0.2145(4) 0.2386(5) 0.0459(12) Uani d . 1 1 . .
H H2 0.2865 0.2562 0.1615 0.055 Uiso calc R 1 1 . .
C C3 0.3240(3) 0.1224(4) 0.2984(4) 0.0323(9) Uani d . 1 1 . .
C C4 0.2907(3) 0.0618(4) 0.4090(5) 0.0451(12) Uani d . 1 1 . .
H H4 0.3242 -0.0035 0.4528 0.054 Uiso calc R 1 1 . .
C C5 0.2082(3) 0.0989(5) 0.4532(5) 0.0529(14) Uani d . 1 1 . .
H H5 0.1873 0.0568 0.5278 0.063 Uiso calc R 1 1 . .
C C6 0.4131(3) 0.0883(4) 0.2484(4) 0.0321(9) Uani d . 1 1 . .
C C7 0.4680(3) -0.0036(4) 0.2963(4) 0.0345(10) Uani d . 1 1 . .
H H7 0.4512 -0.0538 0.3680 0.041 Uiso calc R 1 1 . .
C C8 0.5581(2) 0.0973(3) 0.1123(4) 0.0284(9) Uani d . 1 1 . .
C C9 0.6232(3) 0.1293(4) 0.0326(4) 0.0298(9) Uani d . 1 1 . .
C C10 0.7170(3) 0.2350(4) -0.1449(4) 0.0348(10) Uani d . 1 1 . .
H H10 0.7363 0.2886 -0.2120 0.042 Uiso calc R 1 1 . .
C C11 0.7705(3) 0.1427(4) -0.0967(4) 0.0350(10) Uani d . 1 1 . .
C C12 0.9586(3) 0.1601(5) -0.0324(5) 0.0484(12) Uani d . 1 1 . .
H H12A 0.9549 0.1103 0.0498 0.058 Uiso calc R 1 1 . .
H H12B 1.0199 0.1478 -0.0632 0.058 Uiso calc R 1 1 . .
C C13 0.9480(3) 0.2965(5) 0.0034(5) 0.0511(13) Uani d . 1 1 . .
H H13A 0.8915 0.3064 0.0491 0.061 Uiso calc R 1 1 . .
H H13B 0.9995 0.3207 0.0676 0.061 Uiso calc R 1 1 . .
C C14 0.9445(3) 0.3823(5) -0.1136(5) 0.0458(12) Uani d . 1 1 . .

loop_
_atom_site_aniso_label
_atom_site_aniso_U_11
_atom_site_aniso_U_22
_atom_site_aniso_U_33
_atom_site_aniso_U_12
_atom_site_aniso_U_13
_atom_site_aniso_U_23
S1 0.0303(5) 0.0311(5) 0.0363(6) 0.0025(4) 0.0064(4) 0.0022(4)
S2 0.0359(6) 0.0343(6) 0.0396(7) 0.0060(5) 0.0090(5) 0.0060(5)
S3 0.0350(6) 0.0345(6) 0.0439(7) 0.0004(5) 0.0048(5) 0.0076(5)
S4 0.0306(5) 0.0372(6) 0.0413(7) 0.0026(5) 0.0079(5) 0.0050(5)
S5 0.0359(6) 0.0507(7) 0.0469(8) -0.0030(5) 0.0165(5) -0.0037(6)
N1 0.036(2) 0.063(3) 0.070(3) -0.005(2) 0.020(2) -0.014(2)
N2 0.069(3) 0.056(3) 0.062(3) 0.004(2) 0.014(2) 0.003(2)
C1 0.036(3) 0.066(3) 0.080(4) 0.007(2) 0.011(3) 0.004(3)
C2 0.037(2) 0.051(3) 0.051(3) 0.003(2) 0.010(2) 0.010(2)
C3 0.027(2) 0.032(2) 0.037(3) -0.0060(17) 0.0039(18) -0.0083(18)
C4 0.044(3) 0.042(3) 0.051(3) 0.000(2) 0.017(2) 0.002(2)
C5 0.047(3) 0.056(3) 0.060(3) -0.013(3) 0.025(3) -0.007(3)
C6 0.031(2) 0.030(2) 0.036(2) -0.0051(18) 0.0087(18) -0.0032(18)
C7 0.037(2) 0.038(2) 0.030(2) -0.0037(19) 0.0103(18) 0.0014(19)
C8 0.0252(19) 0.027(2) 0.033(2) -0.0019(16) -0.0001(17) -0.0029(17)
C9 0.030(2) 0.030(2) 0.030(2) -0.0032(17) 0.0018(17) -0.0028(17)
C10 0.036(2) 0.039(2) 0.030(2) -0.0086(19) 0.0072(19) 0.0033(19)
C11 0.031(2) 0.039(2) 0.036(3) -0.0080(19) 0.0085(19) 0.000(2)
C12 0.031(2) 0.063(3) 0.052(3) 0.000(2) 0.009(2) 0.007(3)
C13 0.041(3) 0.069(3) 0.043(3) -0.010(2) 0.007(2) -0.007(3)
C14 0.039(3) 0.050(3) 0.049(3) -0.003(2) 0.010(2) -0.013(3)

loop_
_atom_type_symbol
_atom_type_description
_atom_type_scat_dispersion_real
_atom_type_scat_dispersion_imag
_atom_type_scat_source
C C 0.0033 0.0016 'International Tables Vol C Tables 4.2.6.8 and 6.1.1.4'
H H 0.0000 0.0000 'International Tables Vol C Tables 4.2.6.8 and 6.1.1.4'
S S 0.1246 0.1234 'International Tables Vol C Tables 4.2.6.8 and 6.1.1.4'
N N 0.0061 0.0033 'International Tables Vol C Tables 4.2.6.8 and 6.1.1.4'

loop_
_geom_angle_atom_site_label_1
_geom_angle_atom_site_label_2
_geom_angle_atom_site_label_3
_geom_angle_site_symmetry_1
_geom_angle_site_symmetry_3
_geom_angle
_geom_angle_publ_flag
C6 S1 C8 . . 95.29(18) ?
C7 S2 C8 . . 95.10(19) ?
C10 S3 C9 . . 94.88(19) ?
C9 S4 C11 . . 95.20(19) ?
C11 S5 C12 . . 102.3(2) ?
C1 N1 C5 . . 115.0(4) ?
N1 C1 C2 . . 124.8(5) ?
N1 C1 H1 . . 117.6 ?
C2 C1 H1 . . 117.6 ?
C3 C2 C1 . . 119.8(4) ?
C3 C2 H2 . . 120.1 ?
C1 C2 H2 . . 120.1 ?
C2 C3 C4 . . 116.2(4) ?
C2 C3 C6 . . 122.2(4) ?
C4 C3 C6 . . 121.6(4) ?
C5 C4 C3 . . 119.2(4) ?
C5 C4 H4 . . 120.4 ?
C3 C4 H4 . . 120.4 ?
N1 C5 C4 . . 124.9(5) ?
N1 C5 H5 . . 117.6 ?
C4 C5 H5 . . 117.6 ?
C7 C6 C3 . . 125.8(4) ?
C7 C6 S1 . . 116.0(3) ?
C3 C6 S1 . . 118.2(3) ?
C6 C7 S2 . . 119.3(3) ?
C6 C7 H7 . . 120.3 ?
S2 C7 H7 . . 120.3 ?
C9 C8 S2 . . 122.4(3) ?
C9 C8 S1 . . 123.7(3) ?
S2 C8 S1 . . 113.8(2) ?
C8 C9 S4 . . 123.3(3) ?
C8 C9 S3 . . 122.3(3) ?
S4 C9 S3 . . 114.3(2) ?
C11 C10 S3 . . 118.8(3) ?
C11 C10 H10 . . 120.6 ?
S3 C10 H10 . . 120.6 ?
C10 C11 S5 . . 123.9(3) ?
C10 C11 S4 . . 116.8(3) ?
S5 C11 S4 . . 119.1(2) ?
C13 C12 S5 . . 115.0(3) ?
C13 C12 H12A . . 108.5 ?
S5 C12 H12A . . 108.5 ?
C13 C12 H12B . . 108.5 ?
S5 C12 H12B . . 108.5 ?
H12A C12 H12B . . 107.5 ?
C14 C13 C12 . . 114.5(4) ?
C14 C13 H13A . . 108.6 ?
C12 C13 H13A . . 108.6 ?
C14 C13 H13B . . 108.6 ?
C12 C13 H13B . . 108.6 ?
H13A C13 H13B . . 107.6 ?
N2 C14 C13 . . 177.0(5) ?

loop_
_geom_bond_atom_site_label_1
_geom_bond_atom_site_label_2
_geom_bond_site_symmetry_2
_geom_bond_distance
_geom_bond_publ_flag
S1 C6 . 1.764(4) ?
S1 C8 . 1.765(4) ?
S2 C7 . 1.729(4) ?
S2 C8 . 1.762(4) ?
S3 C10 . 1.744(4) ?
S3 C9 . 1.762(4) ?
S4 C9 . 1.761(4) ?
S4 C11 . 1.761(4) ?
S5 C11 . 1.753(4) ?
S5 C12 . 1.812(5) ?
N1 C1 . 1.327(7) ?
N1 C5 . 1.331(7) ?
N2 C14 . 1.128(6) ?
C1 C2 . 1.377(6) ?
C1 H1 . 0.9400 ?
C2 C3 . 1.377(6) ?
C2 H2 . 0.9400 ?
C3 C4 . 1.398(6) ?
C3 C6 . 1.478(5) ?
C4 C5 . 1.376(6) ?
C4 H4 . 0.9400 ?
C5 H5 . 0.9400 ?
C6 C7 . 1.333(6) ?
C7 H7 . 0.9400 ?
C8 C9 . 1.333(5) ?
C10 C11 . 1.326(6) ?
C10 H10 . 0.9400 ?
C12 C13 . 1.515(6) ?
C12 H12A . 0.9800 ?
C12 H12B . 0.9800 ?
C13 C14 . 1.479(7) ?
C13 H13A . 0.9800 ?
C13 H13B . 0.9800 ?

loop_
_geom_torsion_atom_site_label_1
_geom_torsion_atom_site_label_2
_geom_torsion_atom_site_label_3
_geom_torsion_atom_site_label_4
_geom_torsion_site_symmetry_1
_geom_torsion_site_symmetry_2
_geom_torsion_site_symmetry_3
_geom_torsion_site_symmetry_4
_geom_torsion
_geom_torsion_publ_flag
C5 N1 C1 C2 . . . . 0.3(8) ?
N1 C1 C2 C3 . . . . -2.1(8) ?
C1 C2 C3 C4 . . . . 2.7(7) ?
C1 C2 C3 C6 . . . . -177.7(4) ?
C2 C3 C4 C5 . . . . -1.7(6) ?
C6 C3 C4 C5 . . . . 178.7(4) ?
C1 N1 C5 C4 . . . . 0.7(8) ?
C3 C4 C5 N1 . . . . 0.0(8) ?
C2 C3 C6 C7 . . . . -176.5(4) ?
C4 C3 C6 C7 . . . . 3.1(7) ?
C2 C3 C6 S1 . . . . 2.9(6) ?
C4 C3 C6 S1 . . . . -177.5(3) ?
C8 S1 C6 C7 . . . . -4.2(4) ?
C8 S1 C6 C3 . . . . 176.3(3) ?
C3 C6 C7 S2 . . . . -179.7(3) ?
S1 C6 C7 S2 . . . . 0.9(5) ?
C8 S2 C7 C6 . . . . 3.0(4) ?
C7 S2 C8 C9 . . . . 175.7(4) ?
C7 S2 C8 S1 . . . . -5.7(3) ?
C6 S1 C8 C9 . . . . -175.4(4) ?
C6 S1 C8 S2 . . . . 6.1(2) ?
S2 C8 C9 S4 . . . . -0.5(5) ?
S1 C8 C9 S4 . . . . -178.9(2) ?
S2 C8 C9 S3 . . . . 179.4(2) ?
S1 C8 C9 S3 . . . . 1.0(5) ?
C11 S4 C9 C8 . . . . 178.6(4) ?
C11 S4 C9 S3 . . . . -1.4(3) ?
C10 S3 C9 C8 . . . . -179.1(4) ?
C10 S3 C9 S4 . . . . 0.8(3) ?
C9 S3 C10 C11 . . . . 0.3(4) ?
S3 C10 C11 S5 . . . . 173.8(2) ?
S3 C10 C11 S4 . . . . -1.4(5) ?
C12 S5 C11 C10 . . . . 106.0(4) ?
C12 S5 C11 S4 . . . . -79.0(3) ?
C9 S4 C11 C10 . . . . 1.6(4) ?
C9 S4 C11 S5 . . . . -173.7(3) ?
C11 S5 C12 C13 . . . . -53.5(4) ?
S5 C12 C13 C14 . . . . -53.5(5) ?
C12 C13 C14 N2 . . . . 152(11) ?

loop_
_cod_related_entry_id
_cod_related_entry_database
_cod_related_entry_code
1 ChemSpider 30656723
